data_7058601
loop_
_publ_author_name
'Agrahari, Anand K.'
'Singh, Anoop S.'
'Singh, Ashish Kumar'
'Mishra, Nidhi'
'Singh, Mala'
'Prakash, Pradyot'
'Tiwari, Vinod K.'

_publ_section_title
;
 Click inspired synthesis of hexa and octadecavalent peripheral
 galactosylated glycodendrimers and their possible therapeutic
 applications
;
_journal_issue 31
_journal_name_full 'New Journal of Chemistry'
_journal_page_first 12475
_journal_paper_doi 10.1039/C9NJ02564B
_journal_volume 43
_journal_year 2019
_chemical_formula_sum 'C30 H30 O6'
_chemical_formula_weight 486.54
_space_group_crystal_system triclinic
_space_group_IT_number 2
_space_group_name_Hall '-P 1'
_space_group_name_H-M_alt 'P -1'
_symmetry_space_group_name_Hall '-P 1'
_symmetry_space_group_name_H-M 'P -1'
_atom_sites_solution_hydrogens geom
_audit_creation_method SHELXL-2018/3
_audit_update_record
;
2019-06-25 deposited with the CCDC.    2019-07-11 downloaded from the CCDC.
;
_cell_angle_alpha 99.800(2)
_cell_angle_beta 94.649(2)
_cell_angle_gamma 108.311(2)
_cell_formula_units_Z 1
_cell_length_a 8.6582(4)
_cell_length_b 8.9482(4)
_cell_length_c 9.1287(4)
_cell_measurement_reflns_used 6767
_cell_measurement_temperature 273(2)
_cell_measurement_theta_max 26.41
_cell_measurement_theta_min 2.99
_cell_volume 654.76(5)
_computing_cell_refinement 'Bruker SAINT'
_computing_data_collection 'Bruker APEX2'
_computing_data_reduction 'Bruker SAINT'
_computing_molecular_graphics 'Bruker SHELXTL'
_computing_publication_material 'Bruker SHELXTL'
_computing_structure_refinement 'SHELXL-2018/3 (Sheldrick, 2018)'
_computing_structure_solution 'SHELXT 2014/5 (Sheldrick, 2014)'
_diffrn_ambient_temperature 273(2)
_diffrn_measured_fraction_theta_full 0.995
_diffrn_measured_fraction_theta_max 0.994
_diffrn_measurement_device_type 'Bruker APEX-II CCD'
_diffrn_measurement_method '\f and \w scans'
_diffrn_radiation_type MoK\a
_diffrn_radiation_wavelength 0.71073
_diffrn_reflns_av_R_equivalents 0.0478
_diffrn_reflns_av_unetI/netI 0.0329
_diffrn_reflns_Laue_measured_fraction_full 0.995
_diffrn_reflns_Laue_measured_fraction_max 0.994
_diffrn_reflns_limit_h_max 10
_diffrn_reflns_limit_h_min -10
_diffrn_reflns_limit_k_max 11
_diffrn_reflns_limit_k_min -11
_diffrn_reflns_limit_l_max 11
_diffrn_reflns_limit_l_min -11
_diffrn_reflns_number 14982
_diffrn_reflns_point_group_measured_fraction_full 0.995
_diffrn_reflns_point_group_measured_fraction_max 0.994
_diffrn_reflns_theta_full 25.242
_diffrn_reflns_theta_max 26.448
_diffrn_reflns_theta_min 2.860
_exptl_absorpt_coefficient_mu 0.085
_exptl_absorpt_correction_type none
_exptl_crystal_colour COLOURLESS
_exptl_crystal_density_diffrn 1.234
_exptl_crystal_description BLOCK
_exptl_crystal_F_000 258
_exptl_crystal_size_max 0.81
_exptl_crystal_size_mid 0.69
_exptl_crystal_size_min 0.59
_exptl_transmission_factor_max 0.949
_exptl_transmission_factor_min 0.933
_refine_diff_density_max 0.216
_refine_diff_density_min -0.292
_refine_diff_density_rms 0.069
_refine_ls_extinction_method none
_refine_ls_goodness_of_fit_ref 1.087
_refine_ls_hydrogen_treatment constr
_refine_ls_matrix_type full
_refine_ls_number_parameters 163
_refine_ls_number_reflns 2683
_refine_ls_number_restraints 0
_refine_ls_restrained_S_all 1.087
_refine_ls_R_factor_all 0.0612
_refine_ls_R_factor_gt 0.0467
_refine_ls_shift/su_max 0.000
_refine_ls_shift/su_mean 0.000
_refine_ls_structure_factor_coef Fsqd
_refine_ls_weighting_details 'w=1/[\s^2^(Fo^2^)+(0.0567P)^2^+0.1503P] where P=(Fo^2^+2Fc^2^)/3'
_refine_ls_weighting_scheme calc
_refine_ls_wR_factor_gt 0.1123
_refine_ls_wR_factor_ref 0.1228
_reflns_Friedel_coverage 0.000
_reflns_number_gt 2160
_reflns_number_total 2683
_reflns_threshold_expression 'I > 2\s(I)'
_cod_data_source_file c9nj02564b2.cif
_cod_data_source_block ajtr2_a
_cod_depositor_comments 'Adding full bibliography for 7058601.cif.'
_cod_database_code 7058601
_shelx_shelxl_version_number 2018/3
_shelx_space_group_comment
;
The symmetry employed for this shelxl refinement is uniquely defined
by the following loop, which should always be used as a source of
symmetry information in preference to the above space-group names.
They are only intended as comments.
;

loop_
_space_group_symop_operation_xyz
'x, y, z'
'-x, -y, -z'

loop_
_atom_site_label
_atom_site_type_symbol
_atom_site_fract_x
_atom_site_fract_y
_atom_site_fract_z
_atom_site_U_iso_or_equiv
_atom_site_adp_type
_atom_site_occupancy
_atom_site_site_symmetry_order
_atom_site_calc_flag
_atom_site_refinement_flags_posn
_atom_site_refinement_flags_adp
O1 O 0.30132(13) 0.28262(13) 0.66296(12) 0.0448(3) Uani 1 1 d . .
O2 O 0.85059(12) 0.21078(13) 0.33544(11) 0.0434(3) Uani 1 1 d . .
O3 O 0.36934(13) 0.17320(14) 0.19364(12) 0.0477(3) Uani 1 1 d . .
C12 C 0.60414(16) 0.03439(16) 0.39209(14) 0.0316(3) Uani 1 1 d . .
C16 C 0.38250(16) 0.07702(16) 0.52091(15) 0.0317(3) Uani 1 1 d . .
C11 C 0.48878(16) 0.11333(16) 0.41424(15) 0.0315(3) Uani 1 1 d . .
C20 C 0.48495(18) 0.24277(18) 0.32793(16) 0.0378(3) Uani 1 1 d . .
H20A H 0.453858 0.325127 0.389642 0.045 Uiso 1 1 calc R U
H20B H 0.593397 0.292783 0.302714 0.045 Uiso 1 1 calc R U
C17 C 0.71365(17) 0.06902(18) 0.27252(15) 0.0363(3) Uani 1 1 d . .
H17A H 0.751412 -0.020926 0.240525 0.044 Uiso 1 1 calc R U
H17B H 0.653333 0.085458 0.185869 0.044 Uiso 1 1 calc R U
C10 C 0.24869(17) 0.15069(18) 0.53805(16) 0.0366(3) Uani 1 1 d . .
H10A H 0.224906 0.187349 0.447472 0.044 Uiso 1 1 calc R U
H10B H 0.149088 0.070882 0.553560 0.044 Uiso 1 1 calc R U
C5 C 0.95790(19) 0.2533(2) 0.22897(18) 0.0444(4) Uani 1 1 d . .
H5A H 0.897281 0.263676 0.139303 0.053 Uiso 1 1 calc R U
H5B H 1.006156 0.170217 0.200861 0.053 Uiso 1 1 calc R U
C4 C 1.08655(19) 0.4053(2) 0.29501(18) 0.0440(4) Uani 1 1 d . .
C6 C 0.0420(2) 0.2311(2) 0.75759(18) 0.0439(4) Uani 1 1 d . .
C7 C 0.1721(2) 0.3438(2) 0.6983(2) 0.0505(4) Uani 1 1 d . .
H7A H 0.124730 0.367001 0.608454 0.061 Uiso 1 1 calc R U
H7B H 0.217633 0.443959 0.772015 0.061 Uiso 1 1 calc R U
C1 C -0.0635(2) 0.1391(2) 0.8017(2) 0.0551(5) Uani 1 1 d . .
H1 H -0.147178 0.066066 0.836611 0.066 Uiso 1 1 calc R U
C8 C 0.5240(2) 0.2969(2) 0.01379(18) 0.0512(4) Uani 1 1 d . .
C9 C 0.3832(2) 0.2825(2) 0.0937(2) 0.0545(5) Uani 1 1 d . .
H9A H 0.393002 0.387701 0.150856 0.065 Uiso 1 1 calc R U
H9B H 0.283803 0.245637 0.021434 0.065 Uiso 1 1 calc R U
C3 C 1.1879(3) 0.5281(2) 0.3484(2) 0.0658(5) Uani 1 1 d . .
H3 H 1.268772 0.626120 0.391018 0.079 Uiso 1 1 calc R U
C2 C 0.6350(3) 0.3082(3) -0.0523(2) 0.0748(6) Uani 1 1 d . .
H2 H 0.723816 0.317216 -0.105165 0.090 Uiso 1 1 calc R U

loop_
_atom_site_aniso_label
_atom_site_aniso_U_11
_atom_site_aniso_U_22
_atom_site_aniso_U_33
_atom_site_aniso_U_23
_atom_site_aniso_U_13
_atom_site_aniso_U_12
O1 0.0376(6) 0.0410(6) 0.0538(7) 0.0048(5) 0.0090(5) 0.0124(5)
O2 0.0367(6) 0.0493(6) 0.0387(6) 0.0104(5) 0.0151(4) 0.0036(5)
O3 0.0418(6) 0.0563(7) 0.0456(6) 0.0283(5) 0.0018(5) 0.0091(5)
C12 0.0284(7) 0.0359(7) 0.0292(7) 0.0100(5) 0.0065(5) 0.0068(5)
C16 0.0276(7) 0.0358(7) 0.0319(7) 0.0094(5) 0.0050(5) 0.0093(6)
C11 0.0289(7) 0.0341(7) 0.0311(7) 0.0118(5) 0.0044(5) 0.0073(5)
C20 0.0374(8) 0.0395(8) 0.0392(8) 0.0173(6) 0.0077(6) 0.0115(6)
C17 0.0344(7) 0.0406(8) 0.0341(7) 0.0120(6) 0.0109(6) 0.0091(6)
C10 0.0324(7) 0.0442(8) 0.0360(7) 0.0104(6) 0.0064(6) 0.0152(6)
C5 0.0402(8) 0.0503(9) 0.0451(8) 0.0161(7) 0.0202(7) 0.0118(7)
C4 0.0403(8) 0.0481(9) 0.0501(9) 0.0215(7) 0.0165(7) 0.0153(8)
C6 0.0470(9) 0.0454(9) 0.0435(8) 0.0069(7) 0.0120(7) 0.0211(7)
C7 0.0550(10) 0.0420(9) 0.0621(10) 0.0128(8) 0.0220(8) 0.0222(8)
C1 0.0551(10) 0.0540(11) 0.0601(11) 0.0134(8) 0.0218(9) 0.0194(9)
C8 0.0627(11) 0.0597(11) 0.0405(8) 0.0247(8) 0.0098(8) 0.0252(9)
C9 0.0525(10) 0.0736(12) 0.0525(10) 0.0390(9) 0.0117(8) 0.0275(9)
C3 0.0663(12) 0.0553(12) 0.0625(12) 0.0185(9) 0.0046(9) -0.0005(10)
C2 0.0852(15) 0.1055(18) 0.0607(12) 0.0457(12) 0.0356(11) 0.0485(14)

loop_
_atom_type_symbol
_atom_type_description
_atom_type_scat_dispersion_real
_atom_type_scat_dispersion_imag
_atom_type_scat_source
C C 0.0033 0.0016 'International Tables Vol C Tables 4.2.6.8 and 6.1.1.4'
H H 0.0000 0.0000 'International Tables Vol C Tables 4.2.6.8 and 6.1.1.4'
O O 0.0106 0.0060 'International Tables Vol C Tables 4.2.6.8 and 6.1.1.4'

loop_
_geom_angle_atom_site_label_1
_geom_angle_atom_site_label_2
_geom_angle_atom_site_label_3
_geom_angle
_geom_angle_site_symmetry_1
_geom_angle_site_symmetry_3
C10 O1 C7 112.03(12) . .
C5 O2 C17 111.37(11) . .
C20 O3 C9 111.96(12) . .
C11 C12 C16 120.47(12) . 2_656
C11 C12 C17 119.56(12) . .
C16 C12 C17 119.96(12) 2_656 .
C12 C16 C11 119.70(12) 2_656 .
C12 C16 C10 119.56(12) 2_656 .
C11 C16 C10 120.68(12) . .
C12 C11 C16 119.80(12) . .
C12 C11 C20 119.78(12) . .
C16 C11 C20 120.36(12) . .
O3 C20 C11 109.62(12) . .
O3 C20 H20A 109.7 . .
C11 C20 H20A 109.7 . .
O3 C20 H20B 109.7 . .
C11 C20 H20B 109.7 . .
H20A C20 H20B 108.2 . .
O2 C17 C12 107.89(11) . .
O2 C17 H17A 110.1 . .
C12 C17 H17A 110.1 . .
O2 C17 H17B 110.1 . .
C12 C17 H17B 110.1 . .
H17A C17 H17B 108.4 . .
O1 C10 C16 109.22(11) . .
O1 C10 H10A 109.8 . .
C16 C10 H10A 109.8 . .
O1 C10 H10B 109.8 . .
C16 C10 H10B 109.8 . .
H10A C10 H10B 108.3 . .
O2 C5 C4 108.85(13) . .
O2 C5 H5A 109.9 . .
C4 C5 H5A 109.9 . .
O2 C5 H5B 109.9 . .
C4 C5 H5B 109.9 . .
H5A C5 H5B 108.3 . .
C3 C4 C5 179.01(19) . .
C1 C6 C7 178.45(19) . .
O1 C7 C6 112.63(13) . .
O1 C7 H7A 109.1 . .
C6 C7 H7A 109.1 . .
O1 C7 H7B 109.1 . .
C6 C7 H7B 109.1 . .
H7A C7 H7B 107.8 . .
C6 C1 H1 180.0 . .
C2 C8 C9 178.91(19) . .
O3 C9 C8 112.54(14) . .
O3 C9 H9A 109.1 . .
C8 C9 H9A 109.1 . .
O3 C9 H9B 109.1 . .
C8 C9 H9B 109.1 . .
H9A C9 H9B 107.8 . .
C4 C3 H3 180.0 . .
C8 C2 H2 180.0 . .

loop_
_geom_bond_atom_site_label_1
_geom_bond_atom_site_label_2
_geom_bond_distance
_geom_bond_site_symmetry_2
O1 C10 1.4216(18) .
O1 C7 1.4281(19) .
O2 C5 1.4152(17) .
O2 C17 1.4288(18) .
O3 C20 1.4290(18) .
O3 C9 1.4319(18) .
C12 C11 1.402(2) .
C12 C16 1.4017(19) 2_656
C12 C17 1.5115(18) .
C16 C11 1.4021(18) .
C16 C10 1.5085(19) .
C11 C20 1.5146(18) .
C20 H20A 0.9700 .
C20 H20B 0.9700 .
C17 H17A 0.9700 .
C17 H17B 0.9700 .
C10 H10A 0.9700 .
C10 H10B 0.9700 .
C5 C4 1.454(2) .
C5 H5A 0.9700 .
C5 H5B 0.9700 .
C4 C3 1.165(3) .
C6 C1 1.172(2) .
C6 C7 1.466(2) .
C7 H7A 0.9700 .
C7 H7B 0.9700 .
C1 H1 0.9300 .
C8 C2 1.163(3) .
C8 C9 1.453(2) .
C9 H9A 0.9700 .
C9 H9B 0.9700 .
C3 H3 0.9300 .
C2 H2 0.9300 .
